data_4310607
loop_
_publ_author_name
'A. Otero'
'J. Fern\'andez-Baeza'
'A. Anti\~nolo'
'J. Tejeda'
'A. Lara-S\'anchez'
'L. S\'anchez-Barba'
'M. Fern\'andez-L\'opez'
'I. L\'opez-Solera'

_publ_contact_author
;
Isabel L\'opez-Solera
Departamento de Qu\'imica In\'organica, Org\'anica y Bioqu\'imica
Facultad de Qu\'imicas
Universidad Castilla La Mancha
13071-Ciudad Real 
Spain
;
_publ_contact_author_email Mabel.Lopez@uclm.es
_publ_contact_author_fax '+34 926 295318'
_publ_contact_author_phone '+34 926 295300 (ext:3477)'
_publ_section_title
;
 New Complexes of Zirconium(IV) and Hafnium(IV) with Heteroscorpionate
 Ligands and the Hydrolysis of Such Complexes To Give a Zirconium Cluster#
;
_journal_name_full 'Inorganic Chemistry'
_journal_page_first 1350
_journal_page_last 1358
_journal_paper_doi 10.1021/ic035067c
_journal_volume 43
_journal_year 2004
_chemical_formula_sum 'C56 H96 Cl4 Hf2 N8 O14'
_chemical_formula_weight 1604.19
_chemical_name_systematic
; 
 ? 
;
_space_group_IT_number 2
_symmetry_cell_setting triclinic
_symmetry_space_group_name_Hall '-P 1'
_symmetry_space_group_name_H-M 'P -1'
_atom_sites_solution_hydrogens geom
_atom_sites_solution_primary patterson
_atom_sites_solution_secondary difmap
_audit_creation_method SHELXL-97
_cell_angle_alpha 104.24(10)
_cell_angle_beta 104.05(10)
_cell_angle_gamma 107.16(10)
_cell_formula_units_Z 1
_cell_length_a 11.9860(10)
_cell_length_b 12.4780(10)
_cell_length_c 12.9700(10)
_cell_measurement_temperature 153(2)
_cell_volume 1689(2)
_computing_cell_refinement 'Nonius (control program)'
_computing_data_collection 'Nonius (control program)'
_computing_data_reduction 'XCAD4 (Harms, 1996)'
_computing_structure_refinement 'SHELXL-97 (Sheldrick, 1997)'
_computing_structure_solution 'SHELXS-97 (Sheldrick, 1990)'
_diffrn_ambient_temperature 153(2)
_diffrn_measured_fraction_theta_full 0.926
_diffrn_measured_fraction_theta_max 0.926
_diffrn_measurement_device_type 'four circle diffractometer Nonius-Mach3'
_diffrn_measurement_method '\w/2\q scans'
_diffrn_radiation_monochromator graphite
_diffrn_radiation_source 'fine-focus sealed tube'
_diffrn_radiation_type MoK\a
_diffrn_radiation_wavelength 0.71073
_diffrn_reflns_av_R_equivalents 0.0209
_diffrn_reflns_av_sigmaI/netI 0.0391
_diffrn_reflns_limit_h_max 15
_diffrn_reflns_limit_h_min -15
_diffrn_reflns_limit_k_max 15
_diffrn_reflns_limit_k_min -16
_diffrn_reflns_limit_l_max 13
_diffrn_reflns_limit_l_min 0
_diffrn_reflns_number 7894
_diffrn_reflns_theta_full 27.99
_diffrn_reflns_theta_max 27.99
_diffrn_reflns_theta_min 2.03
_diffrn_standards_decay_% 36
_diffrn_standards_interval_count 98
_diffrn_standards_number 2
_exptl_absorpt_coefficient_mu 3.293
_exptl_absorpt_correction_T_max 0.727
_exptl_absorpt_correction_T_min 0.280
_exptl_absorpt_correction_type psi-scan
_exptl_crystal_density_diffrn 1.577
_exptl_crystal_density_method 'not measured'
_exptl_crystal_F_000 812
_exptl_crystal_size_max 0.3
_exptl_crystal_size_mid 0.2
_exptl_crystal_size_min 0.1
_refine_diff_density_max 1.014
_refine_diff_density_min -1.277
_refine_diff_density_rms 0.131
_refine_ls_extinction_method none
_refine_ls_goodness_of_fit_ref 1.080
_refine_ls_hydrogen_treatment mixed
_refine_ls_matrix_type full
_refine_ls_number_parameters 387
_refine_ls_number_reflns 7543
_refine_ls_number_restraints 0
_refine_ls_restrained_S_all 1.080
_refine_ls_R_factor_all 0.0468
_refine_ls_R_factor_gt 0.0325
_refine_ls_shift/su_max 0.084
_refine_ls_shift/su_mean 0.007
_refine_ls_structure_factor_coef Fsqd
_refine_ls_weighting_details 'calc w=1/[\s^2^(Fo^2^)+(0.0531P)^2^+0.6105P] where P=(Fo^2^+2Fc^2^)/3'
_refine_ls_weighting_scheme calc
_refine_ls_wR_factor_gt 0.0785
_refine_ls_wR_factor_ref 0.0895
_reflns_number_gt 6501
_reflns_number_total 7543
_reflns_threshold_expression >2sigma(I)
_cod_data_source_file ic035067csi20031204_123245_3.cif
_cod_data_source_block 8
_cod_depositor_comments
;
The following automatic conversions were performed:
'_symmetry_cell_setting' value 'Triclinic' changed to 'triclinic'
according to '/home/saulius/struct/CIF-dictionaries/cif_core.dic'
dictionary named 'cif_core.dic' version 2.4.1 from 2010-06-29.

Automatic conversion script
Id: cif_fix_enum 1527 2010-12-29 10:47:43Z saulius 

The following automatic conversions were performed:

'_exptl_absorpt_correction_type' tag value 'Psi-scans' was replaced
with 'psi-scan' value.

Automatic conversion script
Id: cif_fix_values 1646 2011-03-28 12:23:43Z adriana 
;
_cod_original_cell_volume 1689.2(2)
_cod_database_code 4310607

loop_
_symmetry_equiv_pos_as_xyz
'x, y, z'
'-x, -y, -z'

loop_
_atom_site_label
_atom_site_type_symbol
_atom_site_fract_x
_atom_site_fract_y
_atom_site_fract_z
_atom_site_U_iso_or_equiv
_atom_site_adp_type
_atom_site_occupancy
_atom_site_symmetry_multiplicity
_atom_site_calc_flag
_atom_site_refinement_flags
_atom_site_disorder_assembly
_atom_site_disorder_group
Hf1 Hf 0.610716(16) 0.522743(14) 0.628862(15) 0.02558(7) Uani 1 1 d . . .
Cl1 Cl 0.73329(11) 0.73962(9) 0.70769(11) 0.0419(3) Uani 1 1 d . . .
Cl2 Cl 0.74229(12) 0.44086(11) 0.54862(11) 0.0422(3) Uani 1 1 d . . .
O1 O 0.5218(3) 0.5582(3) 0.7443(3) 0.0296(6) Uani 1 1 d . . .
O2 O 0.4703(3) 0.5691(3) 0.8987(3) 0.0395(8) Uani 1 1 d . . .
O3 O 0.4302(3) 0.4269(3) 0.5150(3) 0.0322(7) Uani 1 1 d . . .
H3 H 0.380(5) 0.383(4) 0.531(4) 0.028(13) Uiso 1 1 d . . .
N1 N 0.7599(3) 0.5450(3) 0.8004(3) 0.0276(7) Uani 1 1 d . . .
N2 N 0.7221(3) 0.5118(3) 0.8828(3) 0.0265(7) Uani 1 1 d . . .
N3 N 0.5468(3) 0.3413(3) 0.6645(3) 0.0265(7) Uani 1 1 d . . .
N4 N 0.5403(3) 0.3409(3) 0.7674(3) 0.0277(8) Uani 1 1 d . . .
C1 C 0.5910(4) 0.4537(4) 0.8608(4) 0.0270(9) Uani 1 1 d . . .
H1 H 0.5802 0.4372 0.9286 0.032 Uiso 1 1 calc R . .
C2 C 0.5203(4) 0.5347(4) 0.8343(4) 0.0298(9) Uani 1 1 d . . .
C3 C 0.8843(4) 0.5908(4) 0.8442(4) 0.0314(9) Uani 1 1 d . . .
C4 C 0.9226(4) 0.5852(4) 0.9521(4) 0.0320(10) Uani 1 1 d . . .
H4 H 1.0041 0.6119 1.0002 0.038 Uiso 1 1 calc R . .
C5 C 0.8183(4) 0.5332(4) 0.9741(4) 0.0289(9) Uani 1 1 d . . .
C6 C 0.9668(4) 0.6383(5) 0.7842(5) 0.0444(12) Uani 1 1 d . . .
H6A H 0.9645 0.5734 0.7247 0.053 Uiso 1 1 calc R . .
H6B H 1.0502 0.6804 0.8365 0.053 Uiso 1 1 calc R . .
H6C H 0.9392 0.6917 0.7526 0.053 Uiso 1 1 calc R . .
C7 C 0.8027(5) 0.5010(5) 1.0731(4) 0.0436(12) Uani 1 1 d . . .
H7A H 0.7419 0.5276 1.0954 0.052 Uiso 1 1 calc R . .
H7B H 0.8805 0.5387 1.1345 0.052 Uiso 1 1 calc R . .
H7C H 0.7754 0.4160 1.0539 0.052 Uiso 1 1 calc R . .
C8 C 0.4947(4) 0.2300(4) 0.7702(4) 0.0363(10) Uani 1 1 d . . .
C9 C 0.4671(4) 0.1546(4) 0.6629(4) 0.0383(11) Uani 1 1 d . . .
H9 H 0.4322 0.0716 0.6372 0.046 Uiso 1 1 calc R . .
C10 C 0.5014(4) 0.2258(4) 0.6002(4) 0.0326(10) Uani 1 1 d . . .
C11 C 0.4831(6) 0.2060(5) 0.8734(5) 0.0524(14) Uani 1 1 d . . .
H11A H 0.5639 0.2375 0.9302 0.063 Uiso 1 1 calc R . .
H11B H 0.4463 0.1214 0.8566 0.063 Uiso 1 1 calc R . .
H11C H 0.4315 0.2435 0.9007 0.063 Uiso 1 1 calc R . .
C12 C 0.4901(5) 0.1834(4) 0.4787(4) 0.0432(12) Uani 1 1 d . . .
H12A H 0.4147 0.1843 0.4327 0.052 Uiso 1 1 calc R . .
H12B H 0.4887 0.1035 0.4578 0.052 Uiso 1 1 calc R . .
H12C H 0.5598 0.2351 0.4675 0.052 Uiso 1 1 calc R . .
O20 O 0.7885(4) 0.2632(3) 0.8635(4) 0.0517(10) Uani 1 1 d . . .
C20 C 0.7856(8) 0.1547(6) 0.8783(7) 0.072(2) Uani 1 1 d . . .
H20A H 0.7241 0.1279 0.9126 0.087 Uiso 1 1 calc R . .
H20B H 0.8660 0.1651 0.9277 0.087 Uiso 1 1 calc R . .
C21 C 0.7550(12) 0.0687(7) 0.7704(7) 0.113(4) Uani 1 1 d . . .
H21A H 0.6678 0.0173 0.7422 0.136 Uiso 1 1 calc R . .
H21B H 0.8042 0.0197 0.7757 0.136 Uiso 1 1 calc R . .
C22 C 0.7826(7) 0.1365(6) 0.6924(6) 0.0688(19) Uani 1 1 d . . .
H22A H 0.7104 0.1108 0.6254 0.083 Uiso 1 1 calc R . .
H22B H 0.8512 0.1262 0.6695 0.083 Uiso 1 1 calc R . .
C23 C 0.8163(6) 0.2637(5) 0.7634(6) 0.0559(15) Uani 1 1 d . . .
H23A H 0.9040 0.3088 0.7821 0.067 Uiso 1 1 calc R . .
H23B H 0.7691 0.3004 0.7223 0.067 Uiso 1 1 calc R . .
O30 O 0.2575(4) 0.2924(4) 0.5799(4) 0.0572(11) Uani 1 1 d . . .
C30 C 0.1664(6) 0.1753(6) 0.5172(7) 0.0680(19) Uani 1 1 d . . .
H30A H 0.1767 0.1209 0.5574 0.082 Uiso 1 1 calc R . .
H30B H 0.1741 0.1460 0.4437 0.082 Uiso 1 1 calc R . .
C31 C 0.0461(7) 0.1841(9) 0.5041(9) 0.120(4) Uani 1 1 d . . .
H31A H -0.0032 0.1270 0.5303 0.145 Uiso 1 1 calc R . .
H31B H 0.0016 0.1676 0.4251 0.145 Uiso 1 1 calc R . .
C32 C 0.0681(8) 0.3043(9) 0.5707(12) 0.137(5) Uani 1 1 d . . .
H32A H 0.0213 0.3032 0.6222 0.164 Uiso 1 1 calc R . .
H32B H 0.0433 0.3472 0.5221 0.164 Uiso 1 1 calc R . .
C33 C 0.2007(7) 0.3607(7) 0.6336(7) 0.087(3) Uani 1 1 d . . .
H33A H 0.2327 0.4418 0.6336 0.104 Uiso 1 1 calc R . .
H33B H 0.2169 0.3632 0.7113 0.104 Uiso 1 1 calc R . .
O40 O 1.1685(8) 1.1855(7) 0.8671(7) 0.123(3) Uani 1 1 d . . .
C40 C 1.1148(11) 1.0714(9) 0.7897(8) 0.110(3) Uani 1 1 d . . .
H40A H 1.1718 1.0559 0.7517 0.132 Uiso 1 1 calc R . .
H40B H 1.0399 1.0630 0.7332 0.132 Uiso 1 1 calc R . .
C41 C 1.0855(12) 0.9890(8) 0.8455(11) 0.141(5) Uani 1 1 d . . .
H41A H 1.0969 0.9165 0.8111 0.169 Uiso 1 1 calc R . .
H41B H 1.0006 0.9688 0.8446 0.169 Uiso 1 1 calc R . .
C42 C 1.1762(13) 1.0551(9) 0.9635(10) 0.131(4) Uani 1 1 d . . .
H42A H 1.1406 1.0324 1.0182 0.158 Uiso 1 1 calc R . .
H42B H 1.2517 1.0391 0.9718 0.158 Uiso 1 1 calc R . .
C43 C 1.2005(9) 1.1765(6) 0.9779(7) 0.081(2) Uani 1 1 d . . .
H43A H 1.2876 1.2244 1.0205 0.097 Uiso 1 1 calc R . .
H43B H 1.1511 1.2050 1.0188 0.097 Uiso 1 1 calc R . .
O50 O 0.5927(6) 0.0898(4) 0.2623(5) 0.0941(18) Uani 1 1 d . . .
C50 C 0.7141(9) 0.1561(11) 0.3181(10) 0.116(4) Uani 1 1 d . . .
H50A H 0.7634 0.1086 0.3036 0.139 Uiso 1 1 calc R . .
H50B H 0.7299 0.1847 0.3988 0.139 Uiso 1 1 calc R . .
C51 C 0.7459(15) 0.2528(12) 0.2797(11) 0.190(10) Uani 1 1 d . . .
H51A H 0.7566 0.3257 0.3363 0.228 Uiso 1 1 calc R . .
H51B H 0.8229 0.2634 0.2642 0.228 Uiso 1 1 calc R . .
C52 C 0.6511(16) 0.2272(16) 0.1833(15) 0.180(7) Uani 1 1 d . . .
H52A H 0.6684 0.1897 0.1173 0.216 Uiso 1 1 calc R . .
H52B H 0.6397 0.2995 0.1773 0.216 Uiso 1 1 calc R . .
C53 C 0.5447(9) 0.1491(11) 0.1910(10) 0.115(4) Uani 1 1 d . . .
H53A H 0.4895 0.0924 0.1170 0.138 Uiso 1 1 calc R . .
H53B H 0.5001 0.1927 0.2248 0.138 Uiso 1 1 calc R . .

loop_
_atom_site_aniso_label
_atom_site_aniso_U_11
_atom_site_aniso_U_22
_atom_site_aniso_U_33
_atom_site_aniso_U_23
_atom_site_aniso_U_13
_atom_site_aniso_U_12
Hf1 0.02563(9) 0.02547(9) 0.02543(10) 0.00857(6) 0.00847(6) 0.00966(6)
Cl1 0.0436(6) 0.0276(5) 0.0404(7) 0.0100(4) 0.0018(5) 0.0057(4)
Cl2 0.0425(6) 0.0522(7) 0.0422(7) 0.0159(5) 0.0224(5) 0.0257(5)
O1 0.0308(15) 0.0336(15) 0.0279(17) 0.0092(12) 0.0123(12) 0.0161(12)
O2 0.0439(19) 0.0515(19) 0.0382(19) 0.0174(15) 0.0219(16) 0.0304(16)
O3 0.0289(16) 0.0313(15) 0.0333(18) 0.0152(13) 0.0081(13) 0.0057(13)
N1 0.0234(17) 0.0314(17) 0.032(2) 0.0162(15) 0.0108(15) 0.0106(14)
N2 0.0210(16) 0.0284(16) 0.0279(19) 0.0078(14) 0.0066(14) 0.0092(13)
N3 0.0291(18) 0.0265(16) 0.0254(19) 0.0095(13) 0.0083(14) 0.0131(14)
N4 0.0265(17) 0.0242(16) 0.033(2) 0.0103(14) 0.0115(15) 0.0097(13)
C1 0.0207(19) 0.0298(19) 0.027(2) 0.0068(16) 0.0085(16) 0.0073(15)
C2 0.025(2) 0.031(2) 0.035(3) 0.0103(17) 0.0117(17) 0.0125(16)
C3 0.024(2) 0.031(2) 0.037(3) 0.0116(18) 0.0083(18) 0.0089(16)
C4 0.022(2) 0.034(2) 0.035(2) 0.0096(18) 0.0038(17) 0.0113(17)
C5 0.028(2) 0.0313(19) 0.026(2) 0.0066(16) 0.0055(17) 0.0144(17)
C6 0.025(2) 0.060(3) 0.049(3) 0.029(3) 0.012(2) 0.010(2)
C7 0.036(3) 0.066(3) 0.035(3) 0.021(2) 0.012(2) 0.024(2)
C8 0.034(2) 0.033(2) 0.044(3) 0.0161(19) 0.015(2) 0.0105(18)
C9 0.039(2) 0.0249(19) 0.046(3) 0.0099(19) 0.011(2) 0.0083(18)
C10 0.032(2) 0.0285(19) 0.035(3) 0.0057(17) 0.0106(18) 0.0133(17)
C11 0.067(4) 0.039(3) 0.055(4) 0.024(2) 0.029(3) 0.013(3)
C12 0.053(3) 0.033(2) 0.033(3) 0.0002(19) 0.008(2) 0.017(2)
O20 0.050(2) 0.0354(18) 0.064(3) 0.0101(17) 0.0135(19) 0.0185(16)
C20 0.088(5) 0.050(3) 0.088(5) 0.029(3) 0.036(4) 0.030(3)
C21 0.205(11) 0.047(4) 0.075(5) 0.015(4) 0.022(6) 0.059(6)
C22 0.076(5) 0.056(4) 0.068(4) 0.006(3) 0.023(4) 0.031(3)
C23 0.047(3) 0.041(3) 0.068(4) 0.012(3) 0.011(3) 0.013(2)
O30 0.044(2) 0.061(2) 0.066(3) 0.029(2) 0.023(2) 0.0099(19)
C30 0.063(4) 0.053(3) 0.082(5) 0.024(3) 0.033(4) 0.005(3)
C31 0.040(4) 0.112(7) 0.132(9) -0.026(6) 0.002(5) 0.000(4)
C32 0.053(5) 0.107(8) 0.213(14) 0.005(8) 0.034(7) 0.029(5)
C33 0.078(5) 0.079(5) 0.078(5) -0.002(4) 0.051(4) -0.001(4)
O40 0.181(8) 0.109(5) 0.128(6) 0.061(5) 0.079(6) 0.085(5)
C40 0.124(9) 0.100(7) 0.081(6) -0.004(5) 0.022(6) 0.046(7)
C41 0.149(11) 0.060(5) 0.163(12) -0.017(6) 0.077(9) -0.004(6)
C42 0.193(13) 0.092(7) 0.140(10) 0.077(7) 0.064(10) 0.060(8)
C43 0.103(6) 0.063(4) 0.070(5) 0.017(4) 0.023(4) 0.033(4)
O50 0.122(5) 0.055(3) 0.106(5) 0.039(3) 0.034(4) 0.029(3)
C50 0.072(6) 0.170(11) 0.116(8) 0.031(8) 0.030(6) 0.077(7)
C51 0.227(18) 0.133(10) 0.117(10) 0.002(8) 0.115(12) -0.071(11)
C52 0.24(2) 0.197(16) 0.218(18) 0.179(16) 0.123(16) 0.121(15)
C53 0.082(6) 0.161(10) 0.127(9) 0.077(8) 0.039(6) 0.054(7)

loop_
_atom_type_symbol
_atom_type_description
_atom_type_scat_dispersion_real
_atom_type_scat_dispersion_imag
_atom_type_scat_source
C C 0.0033 0.0016 'International Tables Vol C Tables 4.2.6.8 and 6.1.1.4'
H H 0.0000 0.0000 'International Tables Vol C Tables 4.2.6.8 and 6.1.1.4'
N N 0.0061 0.0033 'International Tables Vol C Tables 4.2.6.8 and 6.1.1.4'
O O 0.0106 0.0060 'International Tables Vol C Tables 4.2.6.8 and 6.1.1.4'
Cl Cl 0.1484 0.1585 'International Tables Vol C Tables 4.2.6.8 and 6.1.1.4'
Hf Hf -0.5830 6.1852 'International Tables Vol C Tables 4.2.6.8 and 6.1.1.4'

loop_
_geom_angle_atom_site_label_1
_geom_angle_atom_site_label_2
_geom_angle_atom_site_label_3
_geom_angle
_geom_angle_site_symmetry_1
_geom_angle_site_symmetry_3
_geom_angle_publ_flag
O1 Hf1 O3 83.64(13) . . ?
O1 Hf1 O3 118.21(13) . 2_666 ?
O3 Hf1 O3 65.56(15) . 2_666 ?
O1 Hf1 N3 77.33(12) . . ?
O3 Hf1 N3 75.31(12) . . ?
O3 Hf1 N3 134.65(12) 2_666 . ?
O1 Hf1 N1 78.53(12) . . ?
O3 Hf1 N1 145.76(12) . . ?
O3 Hf1 N1 148.57(12) 2_666 . ?
N3 Hf1 N1 72.39(12) . . ?
O1 Hf1 Cl2 155.83(9) . . ?
O3 Hf1 Cl2 106.23(10) . . ?
O3 Hf1 Cl2 85.84(10) 2_666 . ?
N3 Hf1 Cl2 83.85(9) . . ?
N1 Hf1 Cl2 81.43(9) . . ?
O1 Hf1 Cl1 85.01(9) . . ?
O3 Hf1 Cl1 130.37(9) . . ?
O3 Hf1 Cl1 78.20(9) 2_666 . ?
N3 Hf1 Cl1 147.11(9) . . ?
N1 Hf1 Cl1 77.07(9) . . ?
Cl2 Hf1 Cl1 103.57(5) . . ?
O1 Hf1 Hf1 102.53(8) . 2_666 ?
O3 Hf1 Hf1 32.97(9) . 2_666 ?
O3 Hf1 Hf1 32.59(9) 2_666 2_666 ?
N3 Hf1 Hf1 105.66(8) . 2_666 ?
N1 Hf1 Hf1 177.59(8) . 2_666 ?
Cl2 Hf1 Hf1 97.01(3) . 2_666 ?
Cl1 Hf1 Hf1 105.13(3) . 2_666 ?
C2 O1 Hf1 134.0(3) . . ?
Hf1 O3 Hf1 114.44(15) . 2_666 ?
C3 N1 N2 104.7(3) . . ?
C3 N1 Hf1 134.9(3) . . ?
N2 N1 Hf1 120.3(2) . . ?
C5 N2 N1 112.2(3) . . ?
C5 N2 C1 128.7(4) . . ?
N1 N2 C1 119.0(3) . . ?
C10 N3 N4 104.8(4) . . ?
C10 N3 Hf1 134.3(3) . . ?
N4 N3 Hf1 120.6(2) . . ?
C8 N4 N3 112.5(4) . . ?
C8 N4 C1 128.2(4) . . ?
N3 N4 C1 119.1(3) . . ?
N2 C1 N4 110.1(3) . . ?
N2 C1 C2 111.1(3) . . ?
N4 C1 C2 110.2(3) . . ?
O2 C2 O1 126.7(4) . . ?
O2 C2 C1 118.5(4) . . ?
O1 C2 C1 114.8(4) . . ?
N1 C3 C4 109.9(4) . . ?
N1 C3 C6 124.2(4) . . ?
C4 C3 C6 125.8(4) . . ?
C5 C4 C3 107.1(4) . . ?
N2 C5 C4 106.1(4) . . ?
N2 C5 C7 122.9(4) . . ?
C4 C5 C7 130.9(4) . . ?
N4 C8 C9 105.8(4) . . ?
N4 C8 C11 122.8(4) . . ?
C9 C8 C11 131.4(4) . . ?
C8 C9 C10 106.8(4) . . ?
N3 C10 C9 110.1(4) . . ?
N3 C10 C12 123.5(4) . . ?
C9 C10 C12 126.3(4) . . ?
C20 O20 C23 107.3(5) . . ?
O20 C20 C21 108.3(6) . . ?
C20 C21 C22 107.1(6) . . ?
C21 C22 C23 103.2(6) . . ?
O20 C23 C22 107.8(5) . . ?
C33 O30 C30 108.0(5) . . ?
O30 C30 C31 106.8(6) . . ?
C30 C31 C32 107.2(6) . . ?
C31 C32 C33 106.2(8) . . ?
O30 C33 C32 107.1(7) . . ?
C40 O40 C43 107.6(7) . . ?
O40 C40 C41 109.6(9) . . ?
C40 C41 C42 102.9(8) . . ?
C43 C42 C41 104.5(9) . . ?
C42 C43 O40 107.2(7) . . ?
C50 O50 C53 107.7(8) . . ?
O50 C50 C51 107.8(10) . . ?
C52 C51 C50 106.9(11) . . ?
C51 C52 C53 106.4(10) . . ?
C52 C53 O50 103.8(9) . . ?

loop_
_geom_bond_atom_site_label_1
_geom_bond_atom_site_label_2
_geom_bond_distance
_geom_bond_site_symmetry_2
_geom_bond_publ_flag
Hf1 O1 2.074(3) . ?
Hf1 O3 2.084(3) . ?
Hf1 O3 2.106(3) 2_666 ?
Hf1 N3 2.364(3) . ?
Hf1 N1 2.387(4) . ?
Hf1 Cl2 2.4163(12) . ?
Hf1 Cl1 2.4679(11) . ?
Hf1 Hf1 3.5228(4) 2_666 ?
O1 C2 1.275(6) . ?
O2 C2 1.209(5) . ?
O3 Hf1 2.106(3) 2_666 ?
N1 C3 1.341(5) . ?
N1 N2 1.363(5) . ?
N2 C5 1.343(5) . ?
N2 C1 1.444(5) . ?
N3 C10 1.339(5) . ?
N3 N4 1.357(5) . ?
N4 C8 1.342(6) . ?
N4 C1 1.455(5) . ?
C1 C2 1.546(6) . ?
C3 C4 1.389(7) . ?
C3 C6 1.479(7) . ?
C4 C5 1.361(6) . ?
C5 C7 1.473(7) . ?
C8 C9 1.371(7) . ?
C8 C11 1.471(7) . ?
C9 C10 1.386(7) . ?
C10 C12 1.492(7) . ?
O20 C20 1.406(7) . ?
O20 C23 1.418(8) . ?
C20 C21 1.423(10) . ?
C21 C22 1.505(11) . ?
C22 C23 1.501(8) . ?
O30 C33 1.397(8) . ?
O30 C30 1.426(7) . ?
C30 C31 1.451(11) . ?
C31 C32 1.443(13) . ?
C32 C33 1.454(11) . ?
O40 C40 1.375(11) . ?
O40 C43 1.435(10) . ?
C40 C41 1.408(14) . ?
C41 C42 1.499(16) . ?
C42 C43 1.411(11) . ?
O50 C50 1.345(11) . ?
O50 C53 1.436(11) . ?
C50 C51 1.402(17) . ?
C51 C52 1.36(2) . ?
C52 C53 1.401(16) . ?
